data_7209186
loop_
_publ_author_name
'Zhang, Weisong'
'Gong, Jingjing'
'Kang, Zhenhui'
'Hu, Hailiang'
'Guo, Zhenyu'
'Li, Youyong'
'Liu, Yang'
'Zhang, Hengchao'
'Zhang, Lili'
'Yang, Yanan'
'Lee, Shuit-Tong'

_publ_section_title
;
 Molecule design and isomorphism synthesis towards artificial enzymes
;
_journal_issue 4
_journal_name_full CrystEngComm
_journal_page_first 662
_journal_paper_doi 10.1039/c2ce26820e
_journal_volume 15
_journal_year 2013
_chemical_formula_moiety '[Cu4(C13H20N16S4)2(Si1W12O40)(H2O)2](H2O)'
_chemical_formula_sum 'C26 H46 Cu4 N32 O43 S8 Si W12'
_chemical_formula_weight 4239.88
_chemical_name_systematic
;
?
;
_space_group_IT_number 2
_symmetry_cell_setting triclinic
_symmetry_space_group_name_Hall '-P 1'
_symmetry_space_group_name_H-M 'P -1'
_atom_sites_solution_hydrogens geom
_atom_sites_solution_primary direct
_atom_sites_solution_secondary difmap
_audit_creation_method SHELXL-97
_cell_angle_alpha 92.183(4)
_cell_angle_beta 90.456(3)
_cell_angle_gamma 105.986(3)
_cell_formula_units_Z 2
_cell_length_a 13.095(3)
_cell_length_b 13.375(3)
_cell_length_c 23.823(5)
_cell_measurement_reflns_used 21523
_cell_measurement_temperature 296(2)
_cell_measurement_theta_max 27.4445
_cell_measurement_theta_min 2.270
_cell_volume 4007.5(15)
_computing_cell_refinement 'Bruker SAINT'
_computing_data_collection 'Bruker APEX2'
_computing_data_reduction 'Bruker SAINT'
_computing_molecular_graphics 'Bruker SHELXTL'
_computing_publication_material 'Bruker SHELXTL'
_computing_structure_refinement 'SHELXL-97 (Sheldrick, 1997)'
_computing_structure_solution 'SHELXS-97 (Sheldrick, 1990)'
_diffrn_ambient_temperature 296(2)
_diffrn_measured_fraction_theta_full 0.993
_diffrn_measured_fraction_theta_max 0.993
_diffrn_measurement_device_type 'Bruker APEX-II CCD'
_diffrn_measurement_method '\f and \w scans'
_diffrn_radiation_monochromator graphite
_diffrn_radiation_source 'fine-focus sealed tube'
_diffrn_radiation_type MoK\a
_diffrn_radiation_wavelength 0.71073
_diffrn_reflns_av_R_equivalents 0.0357
_diffrn_reflns_av_sigmaI/netI 0.0317
_diffrn_reflns_limit_h_max 15
_diffrn_reflns_limit_h_min -15
_diffrn_reflns_limit_k_max 15
_diffrn_reflns_limit_k_min -15
_diffrn_reflns_limit_l_max 28
_diffrn_reflns_limit_l_min -28
_diffrn_reflns_number 54724
_diffrn_reflns_theta_full 25.00
_diffrn_reflns_theta_max 25.00
_diffrn_reflns_theta_min 0.86
_exptl_absorpt_coefficient_mu 18.506
_exptl_absorpt_correction_T_max 0.2591
_exptl_absorpt_correction_T_min 0.1192
_exptl_absorpt_correction_type multi-scan
_exptl_crystal_colour yellow
_exptl_crystal_density_diffrn 3.513
_exptl_crystal_density_method 'not measured'
_exptl_crystal_description Block
_exptl_crystal_F_000 3832
_exptl_crystal_size_max 0.20
_exptl_crystal_size_mid 0.15
_exptl_crystal_size_min 0.10
_refine_diff_density_max 4.120
_refine_diff_density_min -3.856
_refine_diff_density_rms 0.225
_refine_ls_extinction_method none
_refine_ls_goodness_of_fit_ref 0.952
_refine_ls_hydrogen_treatment constr
_refine_ls_matrix_type full
_refine_ls_number_parameters 1135
_refine_ls_number_reflns 14018
_refine_ls_number_restraints 0
_refine_ls_restrained_S_all 0.952
_refine_ls_R_factor_all 0.0418
_refine_ls_R_factor_gt 0.0314
_refine_ls_shift/su_max 0.001
_refine_ls_shift/su_mean 0.000
_refine_ls_structure_factor_coef Fsqd
_refine_ls_weighting_details 'calc w=1/[\s^2^(Fo^2^)+(0.0708P)^2^+23.3589P] where P=(Fo^2^+2Fc^2^)/3'
_refine_ls_weighting_scheme calc
_refine_ls_wR_factor_gt 0.0934
_refine_ls_wR_factor_ref 0.1001
_reflns_number_gt 11948
_reflns_number_total 14018
_reflns_threshold_expression >2sigma(I)
_cod_data_source_file c2ce26820e.txt
_cod_data_source_block 2
_cod_original_cell_volume 4007.8(14)
_cod_database_code 7209186

loop_
_symmetry_equiv_pos_as_xyz
'x, y, z'
'-x, -y, -z'

loop_
_atom_site_label
_atom_site_type_symbol
_atom_site_fract_x
_atom_site_fract_y
_atom_site_fract_z
_atom_site_U_iso_or_equiv
_atom_site_adp_type
_atom_site_occupancy
_atom_site_symmetry_multiplicity
_atom_site_calc_flag
_atom_site_refinement_flags
Si1 Si 0.18073(17) 0.00494(16) 0.25605(9) 0.0129(5) Uani 1 1 d .
W1 W 0.22465(3) 0.18364(3) 0.148125(16) 0.02631(10) Uani 1 1 d .
W2 W -0.03321(3) -0.01408(3) 0.162203(15) 0.02307(9) Uani 1 1 d .
W3 W 0.05024(3) 0.20428(3) 0.267239(16) 0.02370(9) Uani 1 1 d .
W4 W 0.34936(3) -0.00464(3) 0.142443(16) 0.02646(10) Uani 1 1 d .
W5 W 0.09112(3) -0.20320(3) 0.155382(16) 0.02544(10) Uani 1 1 d .
W6 W -0.06619(3) -0.18591(3) 0.264930(16) 0.02330(9) Uani 1 1 d .
W7 W 0.01772(3) 0.03253(3) 0.370120(16) 0.02396(9) Uani 1 1 d .
W8 W 0.25282(3) 0.21399(3) 0.356421(15) 0.02352(9) Uani 1 1 d .
W9 W 0.42655(3) 0.19308(3) 0.238471(17) 0.02623(10) Uani 1 1 d .
W10 W 0.31183(3) -0.19273(3) 0.255477(17) 0.02669(10) Uani 1 1 d .
W11 W 0.15433(3) -0.17427(3) 0.364460(16) 0.02386(9) Uani 1 1 d .
W12 W 0.38928(3) 0.00583(3) 0.351208(16) 0.02594(10) Uani 1 1 d .
Cu1 Cu 0.61609(11) 0.45576(12) 0.23433(6) 0.0445(3) Uani 1 1 d .
Cu2 Cu 0.68594(11) 0.48008(10) 0.38130(6) 0.0389(3) Uani 1 1 d .
Cu3 Cu 1.00149(13) 0.13648(12) -0.01538(10) 0.0709(6) Uani 1 1 d .
Cu4 Cu 0.5397(3) 0.6794(2) 0.17091(11) 0.1386(14) Uani 1 1 d .
S1 S 0.5806(3) 0.2835(2) 0.10653(15) 0.0557(9) Uani 1 1 d .
S2 S 0.8724(3) 0.4796(2) 0.16351(14) 0.0517(8) Uani 1 1 d .
S3 S 1.0023(3) 0.3131(4) 0.09103(19) 0.0753(11) Uani 1 1 d .
S4 S 0.7265(3) 0.1410(2) 0.01525(12) 0.0470(7) Uani 1 1 d .
S5 S 0.4612(2) 0.5828(2) 0.44675(12) 0.0378(6) Uani 1 1 d .
S6 S 0.6898(2) 0.9054(2) 0.36615(12) 0.0420(7) Uani 1 1 d .
S7 S 0.8518(2) 0.7357(2) 0.42779(12) 0.0423(7) Uani 1 1 d .
S8 S 0.4647(2) 0.8432(2) 0.47321(12) 0.0401(6) Uani 1 1 d .
O1 O 0.2643(5) 0.0714(5) 0.2119(3) 0.0243(14) Uani 1 1 d .
O2 O 0.0793(4) -0.0716(4) 0.2212(2) 0.0194(12) Uani 1 1 d .
O3 O 0.1403(5) 0.0854(5) 0.2968(2) 0.0223(13) Uani 1 1 d .
O4 O 0.2376(5) -0.0642(5) 0.2927(2) 0.0221(13) Uani 1 1 d .
O5 O 0.2200(6) 0.2699(5) 0.0984(3) 0.0339(16) Uani 1 1 d .
O6 O -0.1276(5) 0.0064(6) 0.1185(3) 0.0352(16) Uani 1 1 d .
O7 O -0.0165(6) 0.2932(5) 0.2556(3) 0.0390(18) Uani 1 1 d .
O8 O 0.4192(6) -0.0394(6) 0.0889(3) 0.0414(18) Uani 1 1 d .
O9 O 0.0784(6) -0.3024(5) 0.1054(3) 0.0343(16) Uani 1 1 d .
O10 O -0.1807(5) -0.2739(5) 0.2834(3) 0.0322(16) Uani 1 1 d .
O11 O -0.0670(6) 0.0191(5) 0.4239(3) 0.0339(16) Uani 1 1 d .
O12 O 0.3124(6) 0.3133(5) 0.4029(3) 0.0348(16) Uani 1 1 d .
O13 O 0.5469(5) 0.2847(5) 0.2449(3) 0.0348(16) Uani 1 1 d .
O14 O 0.3658(6) -0.2912(5) 0.2387(3) 0.0415(18) Uani 1 1 d .
O15 O 0.1141(6) -0.2587(5) 0.4164(3) 0.0361(17) Uani 1 1 d .
O16 O 0.4985(5) 0.0372(5) 0.3947(3) 0.0343(16) Uani 1 1 d .
O17 O 0.0951(5) 0.0764(5) 0.1354(3) 0.0274(14) Uani 1 1 d .
O18 O -0.0270(5) 0.0905(5) 0.2189(3) 0.0253(14) Uani 1 1 d .
O19 O 0.1555(5) 0.2302(5) 0.2091(3) 0.0314(15) Uani 1 1 d .
O20 O 0.2976(5) 0.0989(5) 0.1067(3) 0.0288(15) Uani 1 1 d .
O21 O 0.0003(5) -0.1289(5) 0.1209(3) 0.0261(14) Uani 1 1 d .
O22 O -0.1243(5) -0.1154(5) 0.2083(3) 0.0268(14) Uani 1 1 d .
O23 O -0.0276(5) 0.1366(5) 0.3291(3) 0.0277(14) Uani 1 1 d .
O24 O 0.1590(5) 0.2804(5) 0.3188(3) 0.0283(15) Uani 1 1 d .
O25 O 0.3605(5) 0.2553(5) 0.1826(3) 0.0301(15) Uani 1 1 d .
O26 O 0.2118(5) -0.1010(5) 0.1301(3) 0.0289(15) Uani 1 1 d .
O27 O -0.0257(5) -0.2646(5) 0.2037(3) 0.0275(14) Uani 1 1 d .
O28 O -0.0581(5) -0.0710(5) 0.3161(3) 0.0259(14) Uani 1 1 d .
O29 O 0.1345(5) 0.1450(5) 0.4004(3) 0.0294(15) Uani 1 1 d .
O30 O 0.3438(5) 0.2394(5) 0.2932(3) 0.0302(15) Uani 1 1 d .
O31 O 0.4573(5) 0.1052(5) 0.1782(3) 0.0301(15) Uani 1 1 d .
O32 O 0.3669(5) -0.0954(5) 0.1993(3) 0.0287(15) Uani 1 1 d .
O33 O 0.1860(5) -0.2325(5) 0.2088(3) 0.0283(15) Uani 1 1 d .
O34 O 0.0376(5) -0.2164(5) 0.3121(3) 0.0248(14) Uani 1 1 d .
O35 O 0.0971(5) -0.0625(5) 0.3859(3) 0.0257(14) Uani 1 1 d .
O36 O 0.3202(5) 0.1093(5) 0.3731(3) 0.0277(14) Uani 1 1 d .
O37 O 0.4399(5) 0.0925(5) 0.2893(3) 0.0272(14) Uani 1 1 d .
O38 O 0.2290(5) -0.2508(5) 0.3185(3) 0.0276(14) Uani 1 1 d .
O39 O 0.2905(5) -0.0939(5) 0.3945(3) 0.0290(15) Uani 1 1 d .
O40 O 0.4154(5) -0.1093(5) 0.3083(3) 0.0329(16) Uani 1 1 d .
O1W O 0.4103(14) 0.7286(9) 0.1009(7) 0.131(6) Uani 1 1 d .
O2W O 0.7217(13) 0.7295(18) 0.1311(9) 0.189(10) Uani 1 1 d .
O3W O 0.2513(12) 0.4705(10) 0.1979(6) 0.113(5) Uani 1 1 d .
H3WA H 0.1992 0.4535 0.1746 0.136 Uiso 1 1 d R
H3WB H 0.2700 0.5363 0.2030 0.136 Uiso 1 1 d R
C1 C 0.7959(10) 0.3045(9) 0.0939(5) 0.043(3) Uani 1 1 d .
C2 C 0.7048(10) 0.3439(9) 0.0713(5) 0.042(3) Uani 1 1 d .
H2A H 0.6957 0.3279 0.0312 0.050 Uiso 1 1 calc R
H2B H 0.7223 0.4189 0.0772 0.050 Uiso 1 1 calc R
C3 C 0.8198(13) 0.3384(9) 0.1555(5) 0.056(4) Uani 1 1 d .
H3A H 0.8711 0.3056 0.1703 0.068 Uiso 1 1 calc R
H3B H 0.7553 0.3160 0.1768 0.068 Uiso 1 1 calc R
C4 C 0.8915(10) 0.3523(11) 0.0578(6) 0.059(4) Uani 1 1 d .
H4A H 0.9063 0.4275 0.0583 0.071 Uiso 1 1 calc R
H4B H 0.8793 0.3252 0.0192 0.071 Uiso 1 1 calc R
C5 C 0.7635(12) 0.1836(9) 0.0880(5) 0.049(3) Uani 1 1 d .
H5A H 0.7040 0.1552 0.1120 0.059 Uiso 1 1 calc R
H5B H 0.8224 0.1579 0.0997 0.059 Uiso 1 1 calc R
C6 C 0.5345(9) 0.3925(9) 0.1151(5) 0.042(3) Uani 1 1 d .
C7 C 0.4283(13) 0.3660(14) 0.0247(6) 0.077(5) Uani 1 1 d .
H7A H 0.3839 0.4033 0.0077 0.115 Uiso 1 1 calc R
H7B H 0.3871 0.2961 0.0310 0.115 Uiso 1 1 calc R
H7C H 0.4857 0.3644 0.0002 0.115 Uiso 1 1 calc R
C8 C 0.8574(9) 0.4917(8) 0.2356(5) 0.036(2) Uani 1 1 d .
C9 C 1.0489(9) 0.5390(9) 0.2679(6) 0.048(3) Uani 1 1 d .
H9A H 1.0839 0.5543 0.3040 0.072 Uiso 1 1 calc R
H9B H 1.0731 0.5978 0.2447 0.072 Uiso 1 1 calc R
H9C H 1.0652 0.4795 0.2503 0.072 Uiso 1 1 calc R
C10 C 1.0482(18) 0.3184(14) 0.0424(5) 0.110(9) Uani 1 1 d .
C11 C 1.1988(15) 0.5252(15) 0.0750(9) 0.104(7) Uani 1 1 d .
H11A H 1.1526 0.5179 0.1066 0.156 Uiso 1 1 calc R
H11B H 1.2021 0.5895 0.0575 0.156 Uiso 1 1 calc R
H11C H 1.2687 0.5253 0.0875 0.156 Uiso 1 1 calc R
C12 C 0.7761(9) 0.0333(9) 0.0109(4) 0.036(2) Uani 1 1 d .
C13 C 0.6070(10) -0.1009(11) 0.0383(8) 0.081(5) Uani 1 1 d .
H13A H 0.5884 -0.1751 0.0414 0.121 Uiso 1 1 calc R
H13B H 0.5612 -0.0834 0.0110 0.121 Uiso 1 1 calc R
H13C H 0.5991 -0.0687 0.0741 0.121 Uiso 1 1 calc R
C14 C 0.6458(8) 0.7641(7) 0.4516(4) 0.033(2) Uani 1 1 d .
C15 C 0.5973(8) 0.6503(8) 0.4672(5) 0.034(2) Uani 1 1 d .
H15A H 0.6028 0.6481 0.5078 0.041 Uiso 1 1 calc R
H15B H 0.6422 0.6099 0.4515 0.041 Uiso 1 1 calc R
C16 C 0.6284(9) 0.7718(9) 0.3881(4) 0.039(3) Uani 1 1 d .
H16A H 0.5529 0.7524 0.3793 0.047 Uiso 1 1 calc R
H16B H 0.6594 0.7237 0.3675 0.047 Uiso 1 1 calc R
C17 C 0.7641(8) 0.7954(8) 0.4677(4) 0.032(2) Uani 1 1 d .
H17A H 0.7703 0.7803 0.5069 0.039 Uiso 1 1 calc R
H17B H 0.7907 0.8702 0.4650 0.039 Uiso 1 1 calc R
C18 C 0.6013(8) 0.8404(8) 0.4873(5) 0.035(2) Uani 1 1 d .
H18A H 0.6473 0.9100 0.4827 0.042 Uiso 1 1 calc R
H18B H 0.6067 0.8246 0.5264 0.042 Uiso 1 1 calc R
C19 C 0.4749(8) 0.5399(7) 0.3779(4) 0.029(2) Uani 1 1 d .
C20 C 0.2899(9) 0.5390(10) 0.3461(6) 0.051(3) Uani 1 1 d .
H20A H 0.2526 0.5249 0.3106 0.076 Uiso 1 1 calc R
H20B H 0.2943 0.6088 0.3592 0.076 Uiso 1 1 calc R
H20C H 0.2526 0.4909 0.3728 0.076 Uiso 1 1 calc R
C21 C 0.6507(9) 0.8779(10) 0.2956(5) 0.044(3) Uani 1 1 d .
C22 C 0.6981(13) 1.0567(13) 0.2667(8) 0.086(6) Uani 1 1 d .
H22A H 0.7210 1.0741 0.3051 0.130 Uiso 1 1 calc R
H22B H 0.6412 1.0864 0.2582 0.130 Uiso 1 1 calc R
H22C H 0.7565 1.0838 0.2424 0.130 Uiso 1 1 calc R
C23 C 0.8470(8) 0.6238(9) 0.4641(4) 0.036(2) Uani 1 1 d .
C24 C 0.9868(10) 0.6927(10) 0.5397(6) 0.058(4) Uani 1 1 d .
H24A H 0.9933 0.7601 0.5250 0.087 Uiso 1 1 calc R
H24B H 1.0530 0.6756 0.5357 0.087 Uiso 1 1 calc R
H24C H 0.9692 0.6938 0.5787 0.087 Uiso 1 1 calc R
C25 C 0.4032(8) 0.7743(7) 0.5296(4) 0.031(2) Uani 1 1 d .
C26 C 0.2549(11) 0.8614(10) 0.5387(6) 0.058(4) Uani 1 1 d .
H26A H 0.1955 0.8529 0.5632 0.087 Uiso 1 1 calc R
H26B H 0.2296 0.8473 0.5005 0.087 Uiso 1 1 calc R
H26C H 0.2995 0.9315 0.5429 0.087 Uiso 1 1 calc R
N1 N 0.5541(7) 0.4613(8) 0.1575(4) 0.041(2) Uani 1 1 d .
N2 N 0.5007(9) 0.5347(9) 0.1434(4) 0.054(3) Uani 1 1 d .
N3 N 0.4548(10) 0.5081(10) 0.0949(5) 0.062(3) Uani 1 1 d .
N4 N 0.4709(8) 0.4176(8) 0.0780(4) 0.050(3) Uani 1 1 d .
N5 N 0.7641(7) 0.4791(6) 0.2616(4) 0.035(2) Uani 1 1 d .
N6 N 0.7908(7) 0.4952(7) 0.3164(4) 0.038(2) Uani 1 1 d .
N7 N 0.8946(8) 0.5188(7) 0.3248(4) 0.045(2) Uani 1 1 d .
N8 N 0.9345(7) 0.5167(6) 0.2747(4) 0.036(2) Uani 1 1 d .
N9 N 1.0814(9) 0.2863(9) -0.0103(6) 0.065(3) Uani 1 1 d .
N10 N 1.1561(10) 0.3355(9) -0.0468(6) 0.065(3) Uani 1 1 d .
N11 N 1.2115(13) 0.4254(10) -0.0201(5) 0.079(4) Uani 1 1 d .
N12 N 1.1515(12) 0.4253(11) 0.0284(5) 0.075(4) Uani 1 1 d .
N13 N 0.8714(6) 0.0275(6) -0.0019(3) 0.0280(18) Uani 1 1 d .
N14 N 0.8701(6) -0.0728(6) 0.0019(4) 0.0334(19) Uani 1 1 d .
N15 N 0.7761(7) -0.1295(7) 0.0155(4) 0.038(2) Uani 1 1 d .
N16 N 0.7164(7) -0.0639(8) 0.0209(4) 0.042(2) Uani 1 1 d .
N17 N 0.5586(7) 0.5194(6) 0.3528(4) 0.0319(19) Uani 1 1 d .
N18 N 0.5248(7) 0.4928(7) 0.2980(4) 0.035(2) Uani 1 1 d .
N19 N 0.4279(7) 0.4976(8) 0.2903(4) 0.042(2) Uani 1 1 d .
N20 N 0.3971(6) 0.5274(6) 0.3394(4) 0.0304(18) Uani 1 1 d .
N21 N 0.6056(9) 0.7841(11) 0.2728(4) 0.068(3) Uani 1 1 d .
N22 N 0.5954(10) 0.8014(10) 0.2192(5) 0.067(3) Uani 1 1 d .
N23 N 0.6270(9) 0.9004(9) 0.2078(4) 0.054(3) Uani 1 1 d .
N24 N 0.6627(9) 0.9482(10) 0.2585(5) 0.066(3) Uani 1 1 d .
N25 N 0.7842(7) 0.5288(7) 0.4502(4) 0.039(2) Uani 1 1 d .
N26 N 0.8037(9) 0.4613(8) 0.4873(5) 0.054(3) Uani 1 1 d .
N27 N 0.8768(9) 0.5134(9) 0.5223(5) 0.054(3) Uani 1 1 d .
N28 N 0.9030(7) 0.6148(8) 0.5086(4) 0.043(2) Uani 1 1 d .
N29 N 0.4330(8) 0.7029(7) 0.5572(4) 0.040(2) Uani 1 1 d .
N30 N 0.3575(7) 0.6744(7) 0.5977(4) 0.041(2) Uani 1 1 d .
N31 N 0.2893(8) 0.7265(7) 0.5954(4) 0.046(2) Uani 1 1 d .
N32 N 0.3156(6) 0.7892(6) 0.5532(4) 0.036(2) Uani 1 1 d .

loop_
_atom_site_aniso_label
_atom_site_aniso_U_11
_atom_site_aniso_U_22
_atom_site_aniso_U_33
_atom_site_aniso_U_23
_atom_site_aniso_U_13
_atom_site_aniso_U_12
Si1 0.0164(11) 0.0102(11) 0.0115(11) 0.0009(9) 0.0000(9) 0.0026(9)
W1 0.0316(2) 0.0246(2) 0.0229(2) 0.00949(16) 0.00167(16) 0.00691(16)
W2 0.0277(2) 0.02258(19) 0.02025(19) 0.00112(15) -0.00442(15) 0.00931(15)
W3 0.0311(2) 0.01882(19) 0.0234(2) 0.00079(15) -0.00287(15) 0.01075(15)
W4 0.0291(2) 0.0264(2) 0.0241(2) 0.00248(16) 0.00744(16) 0.00778(16)
W5 0.0308(2) 0.02039(19) 0.0259(2) -0.00274(15) -0.00074(16) 0.00898(15)
W6 0.02259(19) 0.01943(19) 0.0266(2) 0.00303(15) 0.00129(15) 0.00334(14)
W7 0.02585(19) 0.0235(2) 0.0222(2) 0.00194(15) 0.00521(15) 0.00596(15)
W8 0.0285(2) 0.01953(19) 0.02078(19) 0.00051(15) -0.00154(15) 0.00369(15)
W9 0.0242(2) 0.0239(2) 0.0275(2) 0.00725(16) 0.00258(15) 0.00036(15)
W10 0.0278(2) 0.0224(2) 0.0331(2) 0.00343(16) 0.00015(16) 0.01196(16)
W11 0.02489(19) 0.02191(19) 0.0253(2) 0.00942(15) 0.00068(15) 0.00617(15)
W12 0.02390(19) 0.0267(2) 0.0272(2) 0.00606(16) -0.00485(16) 0.00643(15)
Cu1 0.0409(8) 0.0530(9) 0.0382(8) -0.0017(7) -0.0046(6) 0.0111(6)
Cu2 0.0408(7) 0.0384(7) 0.0372(7) 0.0072(6) -0.0049(6) 0.0101(6)
Cu3 0.0403(9) 0.0359(8) 0.1362(18) 0.0155(10) 0.0114(10) 0.0083(7)
Cu4 0.260(4) 0.0716(16) 0.0796(17) -0.0114(13) -0.036(2) 0.042(2)
S1 0.072(2) 0.0385(17) 0.057(2) 0.0150(15) 0.0234(17) 0.0132(15)
S2 0.073(2) 0.0333(16) 0.0443(18) -0.0007(13) 0.0079(16) 0.0074(14)
S3 0.069(2) 0.098(3) 0.071(3) 0.013(2) 0.000(2) 0.041(2)
S4 0.0632(19) 0.0521(18) 0.0360(16) -0.0090(13) -0.0139(14) 0.0346(16)
S5 0.0324(13) 0.0356(14) 0.0382(15) -0.0034(12) 0.0063(11) -0.0020(11)
S6 0.0459(16) 0.0409(16) 0.0347(15) 0.0096(12) -0.0040(12) 0.0034(13)
S7 0.0399(15) 0.0450(16) 0.0399(16) 0.0133(13) 0.0075(12) 0.0066(12)
S8 0.0501(16) 0.0400(15) 0.0340(15) 0.0116(12) 0.0000(12) 0.0172(13)
O1 0.026(3) 0.022(3) 0.026(3) 0.008(3) 0.003(3) 0.008(3)
O2 0.016(3) 0.021(3) 0.023(3) 0.002(3) 0.002(2) 0.008(2)
O3 0.027(3) 0.021(3) 0.020(3) 0.001(3) 0.001(3) 0.008(3)
O4 0.026(3) 0.021(3) 0.020(3) 0.004(3) -0.003(3) 0.009(3)
O5 0.036(4) 0.035(4) 0.034(4) 0.011(3) 0.007(3) 0.013(3)
O6 0.033(4) 0.043(4) 0.032(4) -0.004(3) -0.006(3) 0.016(3)
O7 0.048(4) 0.027(4) 0.046(5) -0.001(3) -0.001(4) 0.019(3)
O8 0.042(4) 0.050(5) 0.035(4) 0.000(4) 0.011(3) 0.017(4)
O9 0.042(4) 0.026(4) 0.037(4) -0.007(3) -0.001(3) 0.014(3)
O10 0.026(3) 0.031(4) 0.036(4) 0.009(3) -0.001(3) 0.001(3)
O11 0.037(4) 0.032(4) 0.034(4) 0.004(3) 0.008(3) 0.011(3)
O12 0.042(4) 0.027(4) 0.030(4) -0.006(3) -0.007(3) 0.002(3)
O13 0.032(4) 0.031(4) 0.037(4) 0.004(3) -0.001(3) 0.001(3)
O14 0.043(4) 0.030(4) 0.058(5) 0.002(4) 0.004(4) 0.020(3)
O15 0.045(4) 0.033(4) 0.033(4) 0.014(3) 0.001(3) 0.014(3)
O16 0.031(4) 0.030(4) 0.039(4) 0.009(3) -0.013(3) 0.001(3)
O17 0.033(4) 0.026(3) 0.022(3) 0.000(3) -0.004(3) 0.006(3)
O18 0.029(3) 0.024(3) 0.022(3) -0.005(3) -0.004(3) 0.008(3)
O19 0.040(4) 0.022(3) 0.032(4) -0.004(3) -0.003(3) 0.010(3)
O20 0.033(4) 0.032(4) 0.023(3) 0.006(3) 0.001(3) 0.011(3)
O21 0.034(4) 0.025(3) 0.019(3) 0.000(3) -0.002(3) 0.007(3)
O22 0.030(3) 0.023(3) 0.029(4) 0.000(3) 0.005(3) 0.008(3)
O23 0.030(3) 0.028(4) 0.025(3) 0.000(3) 0.000(3) 0.010(3)
O24 0.034(4) 0.023(3) 0.026(4) 0.004(3) -0.002(3) 0.004(3)
O25 0.036(4) 0.021(3) 0.029(4) 0.005(3) 0.000(3) 0.001(3)
O26 0.024(3) 0.024(3) 0.036(4) -0.001(3) 0.000(3) 0.003(3)
O27 0.031(3) 0.023(3) 0.030(4) 0.002(3) 0.001(3) 0.009(3)
O28 0.028(3) 0.025(3) 0.028(4) -0.001(3) 0.001(3) 0.012(3)
O29 0.035(4) 0.028(4) 0.024(3) 0.000(3) 0.000(3) 0.006(3)
O30 0.038(4) 0.020(3) 0.030(4) 0.006(3) -0.005(3) 0.004(3)
O31 0.027(3) 0.030(4) 0.031(4) 0.009(3) 0.008(3) 0.004(3)
O32 0.030(4) 0.028(4) 0.028(4) 0.007(3) -0.001(3) 0.006(3)
O33 0.033(4) 0.021(3) 0.032(4) 0.005(3) 0.001(3) 0.011(3)
O34 0.027(3) 0.023(3) 0.026(3) 0.005(3) 0.002(3) 0.009(3)
O35 0.026(3) 0.024(3) 0.025(3) 0.002(3) -0.003(3) 0.003(3)
O36 0.031(4) 0.024(3) 0.027(4) 0.003(3) 0.004(3) 0.006(3)
O37 0.021(3) 0.030(4) 0.029(4) 0.005(3) 0.001(3) 0.003(3)
O38 0.027(3) 0.019(3) 0.039(4) 0.006(3) -0.001(3) 0.009(3)
O39 0.028(3) 0.025(3) 0.033(4) 0.007(3) -0.003(3) 0.005(3)
O40 0.030(4) 0.034(4) 0.036(4) 0.005(3) 0.000(3) 0.012(3)
O1W 0.171(15) 0.052(7) 0.175(15) 0.016(8) 0.054(12) 0.039(8)
O2W 0.083(11) 0.26(2) 0.182(18) -0.071(17) 0.027(11) -0.011(13)
O3W 0.141(13) 0.092(9) 0.102(10) -0.012(8) -0.026(9) 0.028(9)
C1 0.064(8) 0.037(6) 0.033(6) 0.001(5) -0.014(5) 0.023(6)
C2 0.061(7) 0.038(6) 0.031(6) 0.013(5) 0.005(5) 0.018(5)
C3 0.093(10) 0.033(6) 0.045(7) -0.005(5) -0.019(7) 0.020(7)
C4 0.040(7) 0.055(8) 0.088(11) 0.010(7) -0.019(7) 0.024(6)
C5 0.083(9) 0.033(6) 0.039(7) -0.003(5) -0.015(6) 0.027(6)
C6 0.038(6) 0.045(7) 0.043(7) 0.014(5) 0.015(5) 0.009(5)
C7 0.073(10) 0.107(13) 0.042(8) -0.019(8) 0.000(7) 0.013(9)
C8 0.041(6) 0.022(5) 0.043(6) 0.002(5) -0.001(5) 0.004(4)
C9 0.033(6) 0.042(7) 0.068(8) 0.014(6) -0.004(6) 0.007(5)
C10 0.25(2) 0.120(14) 0.030(7) -0.056(8) -0.087(11) 0.180(17)
C11 0.084(13) 0.096(14) 0.149(19) 0.043(13) 0.025(13) 0.047(11)
C12 0.045(6) 0.042(6) 0.025(5) -0.005(5) 0.005(5) 0.019(5)
C13 0.033(7) 0.059(9) 0.147(16) 0.000(9) 0.035(9) 0.005(6)
C14 0.043(6) 0.021(5) 0.030(6) 0.001(4) 0.005(5) 0.001(4)
C15 0.036(6) 0.025(5) 0.035(6) -0.005(4) -0.006(5) -0.002(4)
C16 0.036(6) 0.046(7) 0.030(6) -0.005(5) -0.002(5) 0.005(5)
C17 0.040(6) 0.025(5) 0.029(5) 0.007(4) -0.001(4) 0.004(4)
C18 0.038(6) 0.025(5) 0.039(6) 0.008(4) 0.008(5) 0.003(4)
C19 0.034(5) 0.019(5) 0.030(5) 0.007(4) -0.007(4) -0.003(4)
C20 0.040(6) 0.046(7) 0.071(9) 0.004(6) -0.012(6) 0.021(6)
C21 0.034(6) 0.064(8) 0.031(6) 0.004(6) 0.006(5) 0.008(6)
C22 0.063(10) 0.085(12) 0.118(15) 0.056(11) 0.022(10) 0.023(9)
C23 0.031(5) 0.044(6) 0.033(6) -0.004(5) -0.006(4) 0.011(5)
C24 0.039(7) 0.054(8) 0.073(9) -0.009(7) -0.023(6) 0.003(6)
C25 0.040(6) 0.023(5) 0.030(5) 0.003(4) 0.006(4) 0.008(4)
C26 0.061(8) 0.044(7) 0.077(10) 0.018(7) 0.003(7) 0.025(6)
N1 0.042(5) 0.052(6) 0.031(5) 0.008(4) -0.006(4) 0.017(4)
N2 0.063(7) 0.069(7) 0.041(6) 0.002(5) -0.007(5) 0.037(6)
N3 0.071(8) 0.081(9) 0.046(7) 0.000(6) -0.015(6) 0.042(7)
N4 0.053(6) 0.058(7) 0.039(6) 0.010(5) -0.001(5) 0.014(5)
N5 0.035(5) 0.025(4) 0.040(5) 0.002(4) -0.002(4) -0.001(4)
N6 0.040(5) 0.032(5) 0.038(5) 0.005(4) -0.005(4) 0.003(4)
N7 0.039(5) 0.043(6) 0.048(6) 0.008(5) -0.009(5) 0.003(4)
N8 0.034(5) 0.023(4) 0.045(6) 0.000(4) -0.004(4) 0.000(4)
N9 0.047(6) 0.057(7) 0.091(9) 0.021(7) -0.002(6) 0.012(5)
N10 0.061(7) 0.053(7) 0.086(9) 0.028(7) 0.016(7) 0.018(6)
N11 0.128(12) 0.064(8) 0.056(8) 0.007(6) 0.000(8) 0.048(9)
N12 0.125(12) 0.071(9) 0.055(8) 0.009(6) 0.009(8) 0.071(9)
N13 0.031(4) 0.031(5) 0.022(4) -0.001(3) -0.007(3) 0.010(4)
N14 0.029(5) 0.030(5) 0.039(5) 0.001(4) 0.002(4) 0.003(4)
N15 0.037(5) 0.034(5) 0.042(5) 0.003(4) -0.003(4) 0.008(4)
N16 0.041(5) 0.051(6) 0.034(5) 0.005(4) 0.001(4) 0.013(5)
N17 0.033(5) 0.027(4) 0.034(5) 0.005(4) -0.001(4) 0.005(4)
N18 0.035(5) 0.033(5) 0.037(5) -0.003(4) 0.002(4) 0.010(4)
N19 0.042(5) 0.049(6) 0.039(5) 0.001(4) -0.008(4) 0.020(5)
N20 0.031(4) 0.024(4) 0.037(5) 0.000(4) -0.009(4) 0.009(3)
N21 0.058(7) 0.116(11) 0.030(6) -0.014(6) -0.007(5) 0.025(7)
N22 0.066(8) 0.079(9) 0.061(8) 0.004(7) 0.011(6) 0.027(7)
N23 0.060(7) 0.067(8) 0.035(6) 0.009(5) -0.009(5) 0.019(6)
N24 0.045(6) 0.082(9) 0.070(8) 0.026(7) 0.015(6) 0.014(6)
N25 0.045(5) 0.032(5) 0.040(5) 0.006(4) -0.013(4) 0.008(4)
N26 0.064(7) 0.047(6) 0.054(7) 0.007(5) -0.020(6) 0.018(5)
N27 0.057(7) 0.056(7) 0.050(6) 0.006(5) -0.012(5) 0.018(5)
N28 0.038(5) 0.047(6) 0.040(5) -0.008(4) -0.006(4) 0.006(4)
N29 0.050(6) 0.036(5) 0.037(5) 0.015(4) 0.013(4) 0.017(4)
N30 0.042(5) 0.038(5) 0.044(6) 0.000(4) 0.002(4) 0.010(4)
N31 0.045(6) 0.030(5) 0.062(7) 0.004(5) 0.014(5) 0.007(4)
N32 0.024(4) 0.028(5) 0.052(6) 0.002(4) 0.001(4) 0.003(3)

loop_
_atom_type_symbol
_atom_type_description
_atom_type_scat_dispersion_real
_atom_type_scat_dispersion_imag
_atom_type_scat_source
C C 0.0033 0.0016 'International Tables Vol C Tables 4.2.6.8 and 6.1.1.4'
N N 0.0061 0.0033 'International Tables Vol C Tables 4.2.6.8 and 6.1.1.4'
O O 0.0106 0.0060 'International Tables Vol C Tables 4.2.6.8 and 6.1.1.4'
W W -0.8490 6.8722 'International Tables Vol C Tables 4.2.6.8 and 6.1.1.4'
Si Si 0.0817 0.0704 'International Tables Vol C Tables 4.2.6.8 and 6.1.1.4'
Cu Cu 0.3201 1.2651 'International Tables Vol C Tables 4.2.6.8 and 6.1.1.4'
S S 0.1246 0.1234 'International Tables Vol C Tables 4.2.6.8 and 6.1.1.4'
H H 0.0000 0.0000 'International Tables Vol C Tables 4.2.6.8 and 6.1.1.4'

loop_
_geom_angle_atom_site_label_1
_geom_angle_atom_site_label_2
_geom_angle_atom_site_label_3
_geom_angle
_geom_angle_site_symmetry_3
O4 Si1 O3 110.1(3) .
O4 Si1 O1 110.0(3) .
O3 Si1 O1 108.6(3) .
O4 Si1 O2 109.4(3) .
O3 Si1 O2 109.5(3) .
O1 Si1 O2 109.2(3) .
O5 W1 O19 102.5(3) .
O5 W1 O17 103.3(3) .
O19 W1 O17 86.2(3) .
O5 W1 O20 99.1(3) .
O19 W1 O20 158.4(3) .
O17 W1 O20 88.8(3) .
O5 W1 O25 98.8(3) .
O19 W1 O25 89.6(3) .
O17 W1 O25 158.0(3) .
O20 W1 O25 87.1(3) .
O5 W1 O1 169.3(3) .
O19 W1 O1 84.9(3) .
O17 W1 O1 84.8(2) .
O20 W1 O1 73.7(2) .
O25 W1 O1 73.3(2) .
O6 W2 O18 100.8(3) .
O6 W2 O17 103.1(3) .
O18 W2 O17 86.1(3) .
O6 W2 O22 98.4(3) .
O18 W2 O22 89.9(3) .
O17 W2 O22 158.6(3) .
O6 W2 O21 99.7(3) .
O18 W2 O21 159.6(3) .
O17 W2 O21 88.5(3) .
O22 W2 O21 87.9(3) .
O6 W2 O2 170.3(3) .
O18 W2 O2 85.6(2) .
O17 W2 O2 84.6(2) .
O22 W2 O2 74.1(2) .
O21 W2 O2 74.3(2) .
O7 W3 O23 99.7(3) .
O7 W3 O24 101.2(3) .
O23 W3 O24 89.1(3) .
O7 W3 O18 101.0(3) .
O23 W3 O18 88.7(3) .
O24 W3 O18 157.7(3) .
O7 W3 O19 102.7(3) .
O23 W3 O19 157.5(3) .
O24 W3 O19 87.9(3) .
O18 W3 O19 85.6(3) .
O7 W3 O3 172.0(3) .
O23 W3 O3 74.1(2) .
O24 W3 O3 73.9(2) .
O18 W3 O3 84.2(2) .
O19 W3 O3 83.7(2) .
O8 W4 O31 100.2(3) .
O8 W4 O32 101.8(3) .
O31 W4 O32 89.6(3) .
O8 W4 O26 101.7(3) .
O31 W4 O26 158.0(3) .
O32 W4 O26 85.2(3) .
O8 W4 O20 99.9(3) .
O31 W4 O20 88.4(3) .
O32 W4 O20 158.3(3) .
O26 W4 O20 88.6(3) .
O8 W4 O1 170.7(3) .
O31 W4 O1 73.9(2) .
O32 W4 O1 85.6(2) .
O26 W4 O1 84.5(2) .
O20 W4 O1 73.1(2) .
O9 W5 O33 102.5(3) .
O9 W5 O26 101.9(3) .
O33 W5 O26 85.5(3) .
O9 W5 O27 100.6(3) .
O33 W5 O27 89.0(3) .
O26 W5 O27 157.4(3) .
O9 W5 O21 99.3(3) .
O33 W5 O21 158.1(3) .
O26 W5 O21 89.1(3) .
O27 W5 O21 87.9(3) .
O9 W5 O2 170.8(3) .
O33 W5 O2 84.6(2) .
O26 W5 O2 84.2(2) .
O27 W5 O2 73.4(2) .
O21 W5 O2 73.8(2) .
O10 W6 O34 103.0(3) .
O10 W6 O28 102.8(3) .
O34 W6 O28 85.9(3) .
O10 W6 O27 99.2(3) .
O34 W6 O27 90.0(3) .
O28 W6 O27 157.9(3) .
O10 W6 O22 98.9(3) .
O34 W6 O22 158.2(3) .
O28 W6 O22 89.0(3) .
O27 W6 O22 86.8(3) .
O10 W6 O2 168.8(3) .
O34 W6 O2 85.5(2) .
O28 W6 O2 84.9(2) .
O27 W6 O2 73.2(2) .
O22 W6 O2 72.9(2) .
O11 W7 O35 103.2(3) .
O11 W7 O28 102.8(3) .
O35 W7 O28 85.8(3) .
O11 W7 O29 100.3(3) .
O35 W7 O29 89.2(3) .
O28 W7 O29 156.9(3) .
O11 W7 O23 99.2(3) .
O35 W7 O23 157.7(3) .
O28 W7 O23 88.8(3) .
O29 W7 O23 87.3(3) .
O11 W7 O3 169.2(3) .
O35 W7 O3 85.0(2) .
O28 W7 O3 84.6(2) .
O29 W7 O3 72.4(2) .
O23 W7 O3 72.9(2) .
O12 W8 O36 103.0(3) .
O12 W8 O30 103.1(3) .
O36 W8 O30 85.6(3) .
O12 W8 O29 99.1(3) .
O36 W8 O29 89.5(3) .
O30 W8 O29 157.8(3) .
O12 W8 O24 98.5(3) .
O36 W8 O24 158.5(3) .
O30 W8 O24 88.9(3) .
O29 W8 O24 87.8(3) .
O12 W8 O3 168.9(3) .
O36 W8 O3 85.4(2) .
O30 W8 O3 84.7(2) .
O29 W8 O3 73.4(2) .
O24 W8 O3 73.4(2) .
O13 W9 O37 103.0(3) .
O13 W9 O30 103.0(3) .
O37 W9 O30 87.2(3) .
O13 W9 O25 99.5(3) .
O37 W9 O25 157.5(3) .
O30 W9 O25 88.4(3) .
O13 W9 O31 99.7(3) .
O37 W9 O31 88.4(3) .
O30 W9 O31 157.2(3) .
O25 W9 O31 87.1(3) .
O13 W9 O1 169.5(3) .
O37 W9 O1 84.8(2) .
O30 W9 O1 84.1(2) .
O25 W9 O1 72.8(2) .
O31 W9 O1 73.2(2) .
O14 W10 O32 102.5(3) .
O14 W10 O33 100.3(3) .
O32 W10 O33 84.9(3) .
O14 W10 O38 99.4(3) .
O32 W10 O38 158.0(3) .
O33 W10 O38 89.6(3) .
O14 W10 O40 101.7(3) .
O32 W10 O40 89.4(3) .
O33 W10 O40 158.0(3) .
O38 W10 O40 87.8(3) .
O14 W10 O4 171.3(3) .
O32 W10 O4 85.1(2) .
O33 W10 O4 84.5(2) .
O38 W10 O4 73.2(2) .
O40 W10 O4 73.9(2) .
O15 W11 O35 102.8(3) .
O15 W11 O34 102.0(3) .
O35 W11 O34 85.9(3) .
O15 W11 O38 100.1(3) .
O35 W11 O38 157.0(3) .
O34 W11 O38 88.6(3) .
O15 W11 O39 100.5(3) .
O35 W11 O39 89.1(3) .
O34 W11 O39 157.5(3) .
O38 W11 O39 87.6(3) .
O15 W11 O4 170.4(3) .
O35 W11 O4 84.6(2) .
O34 W11 O4 84.3(2) .
O38 W11 O4 72.6(2) .
O39 W11 O4 73.4(2) .
O16 W12 O36 102.0(3) .
O16 W12 O37 101.2(3) .
O36 W12 O37 85.1(3) .
O16 W12 O39 101.1(3) .
O36 W12 O39 89.9(3) .
O37 W12 O39 157.7(3) .
O16 W12 O40 99.8(3) .
O36 W12 O40 158.1(3) .
O37 W12 O40 88.6(3) .
O39 W12 O40 88.0(3) .
O16 W12 O4 171.3(3) .
O36 W12 O4 85.1(2) .
O37 W12 O4 84.3(2) .
O39 W12 O4 73.6(2) .
O40 W12 O4 73.4(2) .
N5 Cu1 N1 132.0(4) .
N5 Cu1 N18 109.8(4) .
N1 Cu1 N18 112.9(4) .
N5 Cu1 O13 102.4(3) .
N1 Cu1 O13 97.1(3) .
N18 Cu1 O13 91.9(3) .
N17 Cu2 N25 132.9(4) .
N17 Cu2 N6 107.2(4) .
N25 Cu2 N6 102.9(4) .
N17 Cu2 N30 109.8(4) 2_666
N25 Cu2 N30 94.1(4) 2_666
N6 Cu2 N30 107.8(4) 2_666
N13 Cu3 N9 149.0(4) .
N13 Cu3 N14 107.2(3) 2_755
N9 Cu3 N14 98.4(4) 2_755
N22 Cu4 N2 160.4(5) .
C6 S1 C2 98.3(5) .
C8 S2 C3 97.9(5) .
C10 S3 C4 89.1(7) .
C12 S4 C5 99.2(5) .
C19 S5 C15 102.3(5) .
C21 S6 C16 94.6(6) .
C23 S7 C17 103.2(5) .
C25 S8 C18 99.3(5) .
Si1 O1 W1 124.8(3) .
Si1 O1 W4 123.8(3) .
W1 O1 W4 91.6(2) .
Si1 O1 W9 124.1(3) .
W1 O1 W9 91.9(2) .
W4 O1 W9 90.9(2) .
Si1 O2 W2 124.4(3) .
Si1 O2 W5 124.3(3) .
W2 O2 W5 92.0(2) .
Si1 O2 W6 123.3(3) .
W2 O2 W6 91.79(19) .
W5 O2 W6 91.5(2) .
Si1 O3 W3 125.5(3) .
Si1 O3 W8 124.1(3) .
W3 O3 W8 91.1(2) .
Si1 O3 W7 123.7(3) .
W3 O3 W7 91.1(2) .
W8 O3 W7 91.4(2) .
Si1 O4 W10 124.8(3) .
Si1 O4 W12 124.1(3) .
W10 O4 W12 91.0(2) .
Si1 O4 W11 124.6(3) .
W10 O4 W11 91.3(2) .
W12 O4 W11 90.8(2) .
W9 O13 Cu1 139.0(4) .
W1 O17 W2 150.9(4) .
W2 O18 W3 151.7(4) .
W1 O19 W3 151.1(4) .
W1 O20 W4 121.5(3) .
W5 O21 W2 119.9(3) .
W2 O22 W6 121.3(3) .
W3 O23 W7 121.9(3) .
W3 O24 W8 121.5(3) .
W9 O25 W1 122.0(3) .
W5 O26 W4 151.8(4) .
W6 O27 W5 121.9(3) .
W6 O28 W7 151.3(4) .
W8 O29 W7 122.8(3) .
W9 O30 W8 150.6(4) .
W4 O31 W9 122.0(3) .
W4 O32 W10 151.8(4) .
W5 O33 W10 152.1(4) .
W6 O34 W11 151.3(4) .
W7 O35 W11 151.7(4) .
W8 O36 W12 152.1(4) .
W9 O37 W12 151.3(4) .
W10 O38 W11 122.9(3) .
W12 O39 W11 122.3(3) .
W10 O40 W12 121.7(3) .
C3 C1 C4 110.8(11) .
C3 C1 C2 110.7(10) .
C4 C1 C2 105.7(9) .
C3 C1 C5 109.4(9) .
C4 C1 C5 111.3(10) .
C2 C1 C5 108.9(10) .
C1 C2 S1 110.8(8) .
C1 C3 S2 110.8(9) .
C1 C4 S3 104.1(9) .
C1 C5 S4 110.1(8) .
N1 C6 N4 109.7(11) .
N1 C6 S1 127.4(9) .
N4 C6 S1 122.9(10) .
N8 C8 N5 107.8(10) .
N8 C8 S2 127.0(9) .
N5 C8 S2 125.2(9) .
S3 C10 N9 160.0(18) .
S3 C10 N12 119.8(10) .
N9 C10 N12 79.2(13) .
N13 C12 N16 107.7(9) .
N13 C12 S4 129.6(9) .
N16 C12 S4 122.7(8) .
C17 C14 C18 103.6(8) .
C17 C14 C16 111.6(8) .
C18 C14 C16 112.7(9) .
C17 C14 C15 108.4(9) .
C18 C14 C15 112.1(8) .
C16 C14 C15 108.4(8) .
C14 C15 S5 120.2(8) .
C14 C16 S6 110.5(7) .
C14 C17 S7 118.3(7) .
C14 C18 S8 118.1(8) .
N20 C19 N17 108.2(9) .
N20 C19 S5 121.6(8) .
N17 C19 S5 130.1(8) .
N24 C21 N21 110.9(12) .
N24 C21 S6 123.7(11) .
N21 C21 S6 125.4(10) .
N28 C23 N25 106.9(10) .
N28 C23 S7 128.1(9) .
N25 C23 S7 125.0(8) .
N29 C25 N32 108.8(9) .
N29 C25 S8 127.9(8) .
N32 C25 S8 123.2(8) .
C6 N1 N2 104.8(9) .
C6 N1 Cu1 130.7(8) .
N2 N1 Cu1 123.3(7) .
N3 N2 N1 108.9(10) .
N3 N2 Cu4 120.7(9) .
N1 N2 Cu4 124.9(8) .
N2 N3 N4 108.0(10) .
C6 N4 N3 108.5(10) .
C6 N4 C7 129.7(12) .
N3 N4 C7 121.7(12) .
N6 N5 C8 104.4(9) .
N6 N5 Cu1 122.0(7) .
C8 N5 Cu1 133.4(8) .
N7 N6 N5 112.0(9) .
N7 N6 Cu2 122.4(7) .
N5 N6 Cu2 125.5(7) .
N8 N7 N6 105.2(9) .
N7 N8 C8 110.6(9) .
N7 N8 C9 120.5(10) .
C8 N8 C9 129.0(10) .
N10 N9 C10 132.3(15) .
N10 N9 Cu3 125.8(10) .
C10 N9 Cu3 101.5(11) .
N11 N10 N9 106.4(12) .
N10 N11 N12 101.2(13) .
N11 N12 C11 115.8(14) .
N11 N12 C10 120.3(11) .
C11 N12 C10 123.2(11) .
C12 N13 N14 106.5(8) .
C12 N13 Cu3 130.8(7) .
N14 N13 Cu3 122.3(6) .
N15 N14 N13 111.0(8) .
N15 N14 Cu3 116.7(7) 2_755
N13 N14 Cu3 128.8(6) 2_755
N14 N15 N16 105.6(8) .
N15 N16 C12 109.1(9) .
N15 N16 C13 120.3(10) .
C12 N16 C13 130.5(11) .
C19 N17 N18 104.2(8) .
C19 N17 Cu2 133.4(7) .
N18 N17 Cu2 119.0(6) .
N19 N18 N17 111.4(8) .
N19 N18 Cu1 123.3(7) .
N17 N18 Cu1 125.3(7) .
N18 N19 N20 106.1(8) .
N19 N20 C19 110.1(8) .
N19 N20 C20 120.7(9) .
C19 N20 C20 129.1(10) .
N22 N21 C21 103.6(13) .
N23 N22 N21 113.4(12) .
N23 N22 Cu4 130.9(10) .
N21 N22 Cu4 115.7(11) .
N22 N23 N24 103.3(10) .
C21 N24 N23 108.6(12) .
C21 N24 C22 128.5(15) .
N23 N24 C22 122.8(13) .
C23 N25 N26 108.2(9) .
C23 N25 Cu2 129.1(7) .
N26 N25 Cu2 122.3(7) .
N27 N26 N25 107.9(10) .
N26 N27 N28 108.0(9) .
C23 N28 N27 109.0(9) .
C23 N28 C24 130.2(11) .
N27 N28 C24 120.7(10) .
C25 N29 N30 104.0(8) .
N31 N30 N29 111.4(9) .
N31 N30 Cu2 121.3(7) 2_666
N29 N30 Cu2 117.2(7) 2_666
N30 N31 N32 107.0(9) .
N31 N32 C25 108.8(9) .
N31 N32 C26 121.9(9) .
C25 N32 C26 129.3(10) .

loop_
_geom_bond_atom_site_label_1
_geom_bond_atom_site_label_2
_geom_bond_distance
_geom_bond_site_symmetry_2
Si1 O4 1.613(6) .
Si1 O3 1.620(6) .
Si1 O1 1.627(6) .
Si1 O2 1.634(6) .
W1 O5 1.696(7) .
W1 O19 1.892(7) .
W1 O17 1.910(6) .
W1 O20 1.923(6) .
W1 O25 1.933(7) .
W1 O1 2.328(6) .
W2 O6 1.696(7) .
W2 O18 1.893(6) .
W2 O17 1.911(6) .
W2 O22 1.926(6) .
W2 O21 1.945(6) .
W2 O2 2.326(6) .
W3 O7 1.688(7) .
W3 O23 1.910(6) .
W3 O24 1.910(6) .
W3 O18 1.914(6) .
W3 O19 1.934(7) .
W3 O3 2.350(6) .
W4 O8 1.699(7) .
W4 O31 1.904(7) .
W4 O32 1.906(6) .
W4 O26 1.917(6) .
W4 O20 1.924(6) .
W4 O1 2.353(6) .
W5 O9 1.720(6) .
W5 O33 1.896(7) .
W5 O26 1.902(6) .
W5 O27 1.937(6) .
W5 O21 1.942(6) .
W5 O2 2.350(6) .
W6 O10 1.704(6) .
W6 O34 1.895(6) .
W6 O28 1.903(6) .
W6 O27 1.928(6) .
W6 O22 1.941(7) .
W6 O2 2.366(6) .
W7 O11 1.683(7) .
W7 O35 1.897(6) .
W7 O28 1.910(6) .
W7 O29 1.938(7) .
W7 O23 1.949(6) .
W7 O3 2.375(6) .
W8 O12 1.704(6) .
W8 O36 1.901(6) .
W8 O30 1.910(7) .
W8 O29 1.914(6) .
W8 O24 1.936(7) .
W8 O3 2.352(6) .
W9 O13 1.711(7) .
W9 O37 1.887(6) .
W9 O30 1.894(7) .
W9 O25 1.917(7) .
W9 O31 1.936(7) .
W9 O1 2.358(6) .
W10 O14 1.695(7) .
W10 O32 1.907(6) .
W10 O33 1.918(7) .
W10 O38 1.920(7) .
W10 O40 1.924(7) .
W10 O4 2.347(6) .
W11 O15 1.694(7) .
W11 O35 1.902(6) .
W11 O34 1.912(6) .
W11 O38 1.920(6) .
W11 O39 1.927(6) .
W11 O4 2.370(6) .
W12 O16 1.704(7) .
W12 O36 1.909(6) .
W12 O37 1.918(6) .
W12 O39 1.922(6) .
W12 O40 1.926(7) .
W12 O4 2.366(6) .
Cu1 N5 1.977(9) .
Cu1 N1 2.008(9) .
Cu1 N18 2.068(9) .
Cu1 O13 2.241(7) .
Cu2 N17 2.003(9) .
Cu2 N25 2.049(9) .
Cu2 N6 2.055(9) .
Cu2 N30 2.068(9) 2_666
Cu3 N13 1.951(8) .
Cu3 N9 1.988(12) .
Cu3 N14 2.111(9) 2_755
Cu4 N22 1.925(13) .
Cu4 N2 1.947(11) .
S1 C6 1.731(12) .
S1 C2 1.831(12) .
S2 C8 1.736(12) .
S2 C3 1.825(12) .
S3 C10 1.305(18) .
S3 C4 1.855(12) .
S4 C12 1.735(11) .
S4 C5 1.822(12) .
S5 C19 1.744(10) .
S5 C15 1.815(10) .
S6 C21 1.749(12) .
S6 C16 1.844(11) .
S7 C23 1.742(12) .
S7 C17 1.824(11) .
S8 C25 1.734(10) .
S8 C18 1.828(11) .
C1 C3 1.523(16) .
C1 C4 1.528(18) .
C1 C2 1.534(15) .
C1 C5 1.555(15) .
C6 N1 1.315(15) .
C6 N4 1.324(15) .
C7 N4 1.451(16) .
C8 N8 1.332(14) .
C8 N5 1.347(14) .
C9 N8 1.457(14) .
C10 N9 1.422(18) .
C10 N12 1.72(3) .
C11 N12 1.68(2) .
C12 N13 1.309(13) .
C12 N16 1.352(14) .
C13 N16 1.450(15) .
C14 C17 1.531(15) .
C14 C18 1.540(14) .
C14 C16 1.540(14) .
C14 C15 1.541(13) .
C19 N20 1.337(13) .
C19 N17 1.341(13) .
C20 N20 1.463(14) .
C21 N24 1.292(16) .
C21 N21 1.324(17) .
C22 N24 1.40(2) .
C23 N28 1.313(14) .
C23 N25 1.338(14) .
C24 N28 1.462(14) .
C25 N29 1.321(13) .
C25 N32 1.342(13) .
C26 N32 1.460(14) .
N1 N2 1.403(13) .
N2 N3 1.290(14) .
N3 N4 1.332(15) .
N5 N6 1.341(12) .
N6 N7 1.320(13) .
N7 N8 1.309(13) .
N9 N10 1.359(16) .
N10 N11 1.352(18) .
N11 N12 1.403(17) .
N13 N14 1.344(11) .
N14 N15 1.307(12) .
N14 Cu3 2.111(9) 2_755
N15 N16 1.330(12) .
N17 N18 1.375(12) .
N18 N19 1.300(12) .
N19 N20 1.324(12) .
N21 N22 1.319(16) .
N22 N23 1.313(16) .
N23 N24 1.361(16) .
N25 N26 1.358(13) .
N26 N27 1.294(14) .
N27 N28 1.357(14) .
N29 N30 1.376(12) .
N30 N31 1.278(13) .
N30 Cu2 2.068(9) 2_666
N31 N32 1.320(13) .
